data_8107319
loop_
_publ_author_name
'Nytka, Vitalii'
'Kordan, Vasyl'
'Pavlyuk, Volodymyr'

_publ_section_title
;
 La3.65Mg30Sb1.07 as a disordered derivative of Th2Ni17-type structure
;
_journal_issue 6
_journal_name_full 'Zeitschrift f\"ur Kristallographie - New Crystal Structures'
_journal_page_first 1147
_journal_page_last 1149
_journal_paper_doi 10.1515/ncrs-2022-0411
_journal_volume 237
_journal_year 2022
_chemical_formula_moiety '0.001(Sb4), 0.122(La), 0.03(Sb), Mg'
_chemical_formula_sum 'La0.12 Mg Sb0.04'
_chemical_formula_weight 45.56
_space_group_crystal_system hexagonal
_space_group_IT_number 194
_space_group_name_Hall '-P 6c 2c'
_space_group_name_H-M_alt 'P 63/m m c'
_atom_sites_solution_primary direct
_atom_sites_solution_secondary difmap
_cell_angle_alpha 90
_cell_angle_beta 90
_cell_angle_gamma 120
_cell_formula_units_Z 30
_cell_length_a 10.3895(2)
_cell_length_b 10.3895(2)
_cell_length_c 10.2547(3)
_cell_measurement_reflns_used 339
_cell_measurement_temperature 293(2)
_cell_measurement_theta_max 26.357
_cell_measurement_theta_min 2.264
_cell_volume 958.61(4)
_computing_cell_refinement 'CrysAlis CCD (Oxford Diffraction, 2008)'
_computing_data_collection 'CrysAlis CCD (Oxford Diffraction, 2008)'
_computing_data_reduction 'CrysAlis RED (Oxford Diffraction, 2008)'
_computing_molecular_graphics 'DIAMOND (Brandenburg, 2006)'
_computing_publication_material 'SHELXL-2014/7 (Sheldrick, 2014)'
_computing_structure_refinement 'SHELXL-2014/7 (Sheldrick, 2014)'
_computing_structure_solution 'SHELXS-2014/7 (Sheldrick, 2014)'
_diffrn_ambient_temperature 293(2)
_diffrn_measured_fraction_theta_full 1.000
_diffrn_measured_fraction_theta_max 1.000
_diffrn_measurement_device_type 'Oxford Diffraction Xcalibur3 CCD'
_diffrn_measurement_method '\w scans'
_diffrn_radiation_type MoK\a
_diffrn_radiation_wavelength 0.71073
_diffrn_reflns_av_R_equivalents 0.0261
_diffrn_reflns_av_unetI/netI 0.0092
_diffrn_reflns_Laue_measured_fraction_full 1.000
_diffrn_reflns_Laue_measured_fraction_max 1.000
_diffrn_reflns_limit_h_max 12
_diffrn_reflns_limit_h_min -12
_diffrn_reflns_limit_k_max 12
_diffrn_reflns_limit_k_min -12
_diffrn_reflns_limit_l_max 12
_diffrn_reflns_limit_l_min -12
_diffrn_reflns_number 5875
_diffrn_reflns_point_group_measured_fraction_full 1.000
_diffrn_reflns_point_group_measured_fraction_max 1.000
_diffrn_reflns_theta_full 25.242
_diffrn_reflns_theta_max 26.357
_diffrn_reflns_theta_min 2.264
_diffrn_source 'fine-focus sealed tube'
_exptl_absorpt_coefficient_mu 5.215
_exptl_absorpt_correction_T_max 0.886
_exptl_absorpt_correction_T_min 0.723
_exptl_absorpt_correction_type analytical
_exptl_absorpt_process_details '(CrysAlis RED; Oxford Diffraction, 2008)'
_exptl_crystal_colour 'metallic dark grey'
_exptl_crystal_density_diffrn 2.367
_exptl_crystal_description plate
_exptl_crystal_F_000 622.6
_exptl_crystal_size_max 0.07
_exptl_crystal_size_mid 0.05
_exptl_crystal_size_min 0.03
_refine_diff_density_max 0.441
_refine_diff_density_min -0.663
_refine_diff_density_rms 0.075
_refine_ls_extinction_coef 0.0010(3)
_refine_ls_extinction_expression Fc^*^=kFc[1+0.001xFc^2^\l^3^/sin(2\q)]^-1/4^
_refine_ls_extinction_method 'SHELXL-2014/7 (Sheldrick 2014'
_refine_ls_goodness_of_fit_ref 1.241
_refine_ls_matrix_type full
_refine_ls_number_parameters 28
_refine_ls_number_reflns 408
_refine_ls_number_restraints 0
_refine_ls_restrained_S_all 1.241
_refine_ls_R_factor_all 0.0227
_refine_ls_R_factor_gt 0.0166
_refine_ls_shift/su_max 0.002
_refine_ls_shift/su_mean 0.000
_refine_ls_structure_factor_coef Fsqd
_refine_ls_weighting_details 'w=1/[\s^2^(Fo^2^)+(0.0188P)^2^+1.5030P] where P=(Fo^2^+2Fc^2^)/3'
_refine_ls_weighting_scheme calc
_refine_ls_wR_factor_gt 0.0429
_refine_ls_wR_factor_ref 0.0484
_reflns_Friedel_coverage 0.000
_reflns_Friedel_fraction_full .
_reflns_Friedel_fraction_max .
_reflns_number_gt 339
_reflns_number_total 407
_reflns_threshold_expression 'I > 2\s(I)'
_cod_data_source_file suppl_j_ncrs-2022-0411_suppl.cif
_cod_data_source_block La2Mg17-xSbx
_cod_original_cell_volume 958.61(5)
_cod_database_code 8107319
_shelx_space_group_comment
;
The symmetry employed for this shelxl refinement is uniquely defined
by the following loop, which should always be used as a source of
symmetry information in preference to the above space-group names.
They are only intended as comments.
;
_publcif_info_exptl_table_max_cols 4
_publcif_info_exptl_table_use_headnotes n
_publcif_funding_html
;
;

loop_
_space_group_symop_operation_xyz
'x, y, z'
'-y, x-y, z'
'-x+y, -x, z'
'-x, -y, z+1/2'
'y, -x+y, z+1/2'
'x-y, x, z+1/2'
'y, x, -z'
'x-y, -y, -z'
'-x, -x+y, -z'
'-y, -x, -z+1/2'
'-x+y, y, -z+1/2'
'x, x-y, -z+1/2'
'-x, -y, -z'
'y, -x+y, -z'
'x-y, x, -z'
'x, y, -z-1/2'
'-y, x-y, -z-1/2'
'-x+y, -x, -z-1/2'
'-y, -x, z'
'-x+y, y, z'
'x, x-y, z'
'y, x, z-1/2'
'x-y, -y, z-1/2'
'-x, -x+y, z-1/2'

loop_
_atom_site_label
_atom_site_type_symbol
_atom_site_fract_x
_atom_site_fract_y
_atom_site_fract_z
_atom_site_U_iso_or_equiv
_atom_site_adp_type
_atom_site_occupancy
_atom_site_site_symmetry_order
_atom_site_calc_flag
_atom_site_refinement_flags_posn
_atom_site_refinement_flags_adp
_atom_site_refinement_flags_occupancy
_atom_site_disorder_assembly
_atom_site_disorder_group
La1 La 0.3333 0.6667 0.7500 0.0154(2) Uani 1 12 d S T P . .
La2 La 0.0000 0.0000 0.7500 0.0186(2) Uani 0.825(3) 12 d S T . . .
Mg1 Mg 0.32751(13) 0.96714(16) 0.2500 0.0249(3) Uani 1 2 d S T P . .
Mg2 Mg 0.16403(7) 0.32807(14) 0.52028(12) 0.0223(3) Uani 1 2 d S T P . .
Mg3 Mg 0.5000 1.0000 0.5000 0.0197(4) Uani 1 4 d S T P . .
Sb1 Sb 0.6667 0.3333 0.6018(2) 0.025 Uiso 0.2111(15) 6 d S U . . .
Sb2 Sb 0.0000 0.0000 0.8984(12) 0.027 Uiso 0.0395(12) 6 d S U . . .
Sb3 Sb 0.6667 0.3333 0.7500 0.027 Uiso 0.034(2) 12 d S U . . .

loop_
_atom_site_aniso_label
_atom_site_aniso_U_11
_atom_site_aniso_U_22
_atom_site_aniso_U_33
_atom_site_aniso_U_23
_atom_site_aniso_U_13
_atom_site_aniso_U_12
La1 0.0156(2) 0.0156(2) 0.0150(3) 0.000 0.000 0.00778(12)
La2 0.0168(3) 0.0168(3) 0.0221(4) 0.000 0.000 0.00838(13)
Mg1 0.0215(7) 0.0265(7) 0.0160(6) 0.000 0.000 0.0040(6)
Mg2 0.0166(5) 0.0255(7) 0.0279(6) 0.0024(6) 0.0012(3) 0.0127(3)
Mg3 0.0159(6) 0.0238(9) 0.0221(8) -0.0010(8) -0.0005(4) 0.0119(4)

loop_
_atom_type_symbol
_atom_type_description
_atom_type_scat_dispersion_real
_atom_type_scat_dispersion_imag
_atom_type_scat_source
La La -0.2871 2.4523 'International Tables Vol C Tables 4.2.6.8 and 6.1.1.4'
Mg Mg 0.0486 0.0363 'International Tables Vol C Tables 4.2.6.8 and 6.1.1.4'
Sb Sb -0.5866 1.5461 'International Tables Vol C Tables 4.2.6.8 and 6.1.1.4'

loop_
_geom_angle_atom_site_label_1
_geom_angle_atom_site_label_2
_geom_angle_atom_site_label_3
_geom_angle
_geom_angle_site_symmetry_1
_geom_angle_site_symmetry_3
Sb1 La1 Sb1 180.0 4_665 13_666
Sb1 La1 Mg1 90.0 4_665 14_456
Sb1 La1 Mg1 90.0 13_666 14_456
Sb1 La1 Mg1 90.0 4_665 8_676
Sb1 La1 Mg1 90.0 13_666 8_676
Mg1 La1 Mg1 67.60(5) 14_456 8_676
Sb1 La1 Mg1 90.0 4_665 13_676
Sb1 La1 Mg1 90.0 13_666 13_676
Mg1 La1 Mg1 120.0 14_456 13_676
Mg1 La1 Mg1 52.40(5) 8_676 13_676
Sb1 La1 Mg1 90.0 4_665 7_456
Sb1 La1 Mg1 90.0 13_666 7_456
Mg1 La1 Mg1 52.40(5) 14_456 7_456
Mg1 La1 Mg1 120.0 8_676 7_456
Mg1 La1 Mg1 172.40(5) 13_676 7_456
Sb1 La1 Mg1 90.0 4_665 15_656
Sb1 La1 Mg1 90.0 13_666 15_656
Mg1 La1 Mg1 120.0 14_456 15_656
Mg1 La1 Mg1 172.40(5) 8_676 15_656
Mg1 La1 Mg1 120.0 13_676 15_656
Mg1 La1 Mg1 67.60(5) 7_456 15_656
Sb1 La1 Mg1 90.0 4_665 9_656
Sb1 La1 Mg1 90.0 13_666 9_656
Mg1 La1 Mg1 172.40(5) 14_456 9_656
Mg1 La1 Mg1 120.0 8_676 9_656
Mg1 La1 Mg1 67.60(5) 13_676 9_656
Mg1 La1 Mg1 120.0 7_456 9_656
Mg1 La1 Mg1 52.40(5) 15_656 9_656
Sb1 La1 Mg2 127.713(19) 4_665 .
Sb1 La1 Mg2 52.287(19) 13_666 .
Mg1 La1 Mg2 86.995(18) 14_456 .
Mg1 La1 Mg2 135.219(19) 8_676 .
Mg1 La1 Mg2 135.219(19) 13_676 .
Mg1 La1 Mg2 48.899(18) 7_456 .
Mg1 La1 Mg2 48.899(18) 15_656 .
Mg1 La1 Mg2 86.995(18) 9_656 .
Sb1 La1 Mg2 52.288(19) 4_665 18_567
Sb1 La1 Mg2 127.714(19) 13_666 18_567
Mg1 La1 Mg2 48.899(18) 14_456 18_567
Mg1 La1 Mg2 48.899(18) 8_676 18_567
Mg1 La1 Mg2 86.995(18) 13_676 18_567
Mg1 La1 Mg2 86.995(18) 7_456 18_567
Mg1 La1 Mg2 135.219(19) 15_656 18_567
Mg1 La1 Mg2 135.219(19) 9_656 18_567
Mg2 La1 Mg2 133.400(13) . 18_567
Sb1 La1 Mg2 127.714(19) 4_665 3_565
Sb1 La1 Mg2 52.288(19) 13_666 3_565
Mg1 La1 Mg2 48.899(18) 14_456 3_565
Mg1 La1 Mg2 48.899(18) 8_676 3_565
Mg1 La1 Mg2 86.995(18) 13_676 3_565
Mg1 La1 Mg2 86.995(18) 7_456 3_565
Mg1 La1 Mg2 135.219(19) 15_656 3_565
Mg1 La1 Mg2 135.219(19) 9_656 3_565
Mg2 La1 Mg2 86.49(3) . 3_565
Mg2 La1 Mg2 75.43(4) 18_567 3_565
Sb1 La1 Mg2 52.287(19) 4_665 17_667
Sb1 La1 Mg2 127.713(19) 13_666 17_667
Mg1 La1 Mg2 135.219(19) 14_456 17_667
Mg1 La1 Mg2 86.995(18) 8_676 17_667
Mg1 La1 Mg2 48.899(18) 13_676 17_667
Mg1 La1 Mg2 135.219(19) 7_456 17_667
Mg1 La1 Mg2 86.995(18) 15_656 17_667
Mg1 La1 Mg2 48.899(18) 9_656 17_667
Mg2 La1 Mg2 133.400(13) . 17_667
Mg2 La1 Mg2 86.49(3) 18_567 17_667
Mg2 La1 Mg2 133.400(13) 3_565 17_667
Sb2 La2 Sb2 180.0 . 16_557
Sb2 La2 Mg1 90.000(2) . 15_656
Sb2 La2 Mg1 90.000(2) 16_557 15_656
Sb2 La2 Mg1 90.000(2) . 9_546
Sb2 La2 Mg1 90.000(2) 16_557 9_546
Mg1 La2 Mg1 170.54(5) 15_656 9_546
Sb2 La2 Mg1 90.000(1) . 8_666
Sb2 La2 Mg1 90.000(1) 16_557 8_666
Mg1 La2 Mg1 50.54(5) 15_656 8_666
Mg1 La2 Mg1 120.0 9_546 8_666
Sb2 La2 Mg1 90.000(1) . 14_446
Sb2 La2 Mg1 90.000(1) 16_557 14_446
Mg1 La2 Mg1 120.0 15_656 14_446
Mg1 La2 Mg1 50.54(5) 9_546 14_446
Mg1 La2 Mg1 69.46(5) 8_666 14_446
Sb2 La2 Mg1 90.000(1) . 7_456
Sb2 La2 Mg1 90.000(1) 16_557 7_456
Mg1 La2 Mg1 69.46(5) 15_656 7_456
Mg1 La2 Mg1 120.0 9_546 7_456
Mg1 La2 Mg1 120.0 8_666 7_456
Mg1 La2 Mg1 170.54(5) 14_446 7_456
Sb2 La2 Mg1 90.000(1) . 13_566
Sb2 La2 Mg1 90.000(1) 16_557 13_566
Mg1 La2 Mg1 120.0 15_656 13_566
Mg1 La2 Mg1 69.46(5) 9_546 13_566
Mg1 La2 Mg1 170.54(5) 8_666 13_566
Mg1 La2 Mg1 120.0 14_446 13_566
Mg1 La2 Mg1 50.54(5) 7_456 13_566
Sb2 La2 Sb2 180.0 . 4_554
Sb2 La2 Sb2 0.0 16_557 4_554
Mg1 La2 Sb2 90.000(1) 15_656 4_554
Mg1 La2 Sb2 90.000(1) 9_546 4_554
Mg1 La2 Sb2 90.000(1) 8_666 4_554
Mg1 La2 Sb2 90.000(1) 14_446 4_554
Mg1 La2 Sb2 90.000(1) 7_456 4_554
Mg1 La2 Sb2 90.0 13_566 4_554
Sb2 La2 Sb2 0.000(1) . 13_557
Sb2 La2 Sb2 180.0 16_557 13_557
Mg1 La2 Sb2 90.000(1) 15_656 13_557
Mg1 La2 Sb2 90.000(1) 9_546 13_557
Mg1 La2 Sb2 90.000(1) 8_666 13_557
Mg1 La2 Sb2 90.000(1) 14_446 13_557
Mg1 La2 Sb2 90.0 7_456 13_557
Mg1 La2 Sb2 90.000(1) 13_566 13_557
Sb2 La2 Sb2 180.0 4_554 13_557
Sb2 La2 Mg2 128.59(2) . 2
Sb2 La2 Mg2 51.408(19) 16_557 2
Mg1 La2 Mg2 134.976(19) 15_656 2
Mg1 La2 Mg2 50.032(18) 9_546 2
Mg1 La2 Mg2 134.976(19) 8_666 2
Mg1 La2 Mg2 86.305(18) 14_446 2
Mg1 La2 Mg2 86.305(18) 7_456 2
Mg1 La2 Mg2 50.032(18) 13_566 2
Sb2 La2 Mg2 51.408(19) 4_554 2
Sb2 La2 Mg2 128.592(19) 13_557 2
Sb2 La2 Mg2 51.408(19) . 16_557
Sb2 La2 Mg2 128.59(2) 16_557 16_557
Mg1 La2 Mg2 50.032(18) 15_656 16_557
Mg1 La2 Mg2 134.976(19) 9_546 16_557
Mg1 La2 Mg2 86.305(18) 8_666 16_557
Mg1 La2 Mg2 134.976(19) 14_446 16_557
Mg1 La2 Mg2 50.032(18) 7_456 16_557
Mg1 La2 Mg2 86.305(18) 13_566 16_557
Sb2 La2 Mg2 128.592(19) 4_554 16_557
Sb2 La2 Mg2 51.408(19) 13_557 16_557
Mg2 La2 Mg2 133.991(13) 2 16_557
Mg3 Mg1 Mg3 114.53(4) . 4_674
Mg3 Mg1 Mg1 110.49(2) . 19_665
Mg3 Mg1 Mg1 110.49(2) 4_674 19_665
Mg3 Mg1 Mg2 58.86(2) . 14_566
Mg3 Mg1 Mg2 138.93(5) 4_674 14_566
Mg1 Mg1 Mg2 109.21(3) 19_665 14_566
Mg3 Mg1 Mg2 138.93(5) . 5_564
Mg3 Mg1 Mg2 58.86(2) 4_674 5_564
Mg1 Mg1 Mg2 109.21(3) 19_665 5_564
Mg2 Mg1 Mg2 98.14(5) 14_566 5_564
Mg3 Mg1 Sb3 79.02(3) . 13_666
Mg3 Mg1 Sb3 79.02(3) 4_674 13_666
Mg1 Mg1 Sb3 60.95(2) 19_665 13_666
Mg2 Mg1 Sb3 130.92(3) 14_566 13_666
Mg2 Mg1 Sb3 130.92(3) 5_564 13_666
Mg3 Mg1 Mg2 159.96(6) . 18_566
Mg3 Mg1 Mg2 58.192(17) 4_674 18_566
Mg1 Mg1 Mg2 61.22(2) 19_665 18_566
Mg2 Mg1 Mg2 139.92(6) 14_566 18_566
Mg2 Mg1 Mg2 56.49(3) 5_564 18_566
Sb3 Mg1 Mg2 81.15(4) 13_666 18_566
Mg3 Mg1 Mg2 58.192(17) . 3_565
Mg3 Mg1 Mg2 159.96(6) 4_674 3_565
Mg1 Mg1 Mg2 61.22(2) 19_665 3_565
Mg2 Mg1 Mg2 56.49(3) 14_566 3_565
Mg2 Mg1 Mg2 139.92(6) 5_564 3_565
Sb3 Mg1 Mg2 81.15(4) 13_666 3_565
Mg2 Mg1 Mg2 121.32(5) 18_566 3_565
Mg3 Mg1 Mg1 57.86(2) . 20
Mg3 Mg1 Mg1 57.86(2) 4_674 20
Mg1 Mg1 Mg1 120.0 19_665 20
Mg2 Mg1 Mg1 109.04(3) 14_566 20
Mg2 Mg1 Mg1 109.04(3) 5_564 20
Sb3 Mg1 Mg1 59.05(2) 13_666 20
Mg2 Mg1 Mg1 108.66(3) 18_566 20
Mg2 Mg1 Mg1 108.66(3) 3_565 20
Mg3 Mg1 Sb1 101.18(5) . 4_664
Mg3 Mg1 Sb1 57.53(3) 4_674 4_664
Mg1 Mg1 Sb1 64.06(2) 19_665 4_664
Mg2 Mg1 Sb1 156.66(5) 14_566 4_664
Mg2 Mg1 Sb1 105.18(4) 5_564 4_664
Sb3 Mg1 Sb1 25.74(3) 13_666 4_664
Mg2 Mg1 Sb1 58.86(4) 18_566 4_664
Mg2 Mg1 Sb1 103.89(5) 3_565 4_664
Mg1 Mg1 Sb1 62.40(2) 20 4_664
Mg3 Mg1 Sb1 57.53(3) . 13_666
Mg3 Mg1 Sb1 101.18(5) 4_674 13_666
Mg1 Mg1 Sb1 64.06(2) 19_665 13_666
Mg2 Mg1 Sb1 105.18(4) 14_566 13_666
Mg2 Mg1 Sb1 156.66(5) 5_564 13_666
Sb3 Mg1 Sb1 25.74(3) 13_666 13_666
Mg2 Mg1 Sb1 103.89(5) 18_566 13_666
Mg2 Mg1 Sb1 58.86(4) 3_565 13_666
Mg1 Mg1 Sb1 62.40(2) 20 13_666
Sb1 Mg1 Sb1 51.48(7) 4_664 13_666
Mg3 Mg1 La2 121.48(2) . 13_566
Mg3 Mg1 La2 121.48(2) 4_674 13_566
Mg1 Mg1 La2 64.73(2) 19_665 13_566
Mg2 Mg1 La2 68.17(3) 14_566 13_566
Mg2 Mg1 La2 68.17(3) 5_564 13_566
Sb3 Mg1 La2 125.68(4) 13_666 13_566
Mg2 Mg1 La2 73.25(3) 18_566 13_566
Mg2 Mg1 La2 73.25(3) 3_565 13_566
Mg1 Mg1 La2 175.27(2) 20 13_566
Sb1 Mg1 La2 121.70(3) 4_664 13_566
Sb1 Mg1 La2 121.70(3) 13_666 13_566
Mg2 Mg2 Mg2 118.09(2) 14_556 15_556
Mg2 Mg2 Mg3 60.54(2) 14_556 3_565
Mg2 Mg2 Mg3 168.02(7) 15_556 3_565
Mg2 Mg2 Mg3 168.02(7) 14_556 2_665
Mg2 Mg2 Mg3 60.54(2) 15_556 2_665
Mg3 Mg2 Mg3 117.99(4) 3_565 2_665
Mg2 Mg2 Sb2 63.99(7) 14_556 16_557
Mg2 Mg2 Sb2 63.99(7) 15_556 16_557
Mg3 Mg2 Sb2 120.66(3) 3_565 16_557
Mg3 Mg2 Sb2 120.66(3) 2_665 16_557
Mg2 Mg2 Mg1 62.79(4) 14_556 15_656
Mg2 Mg2 Mg1 131.79(6) 15_556 15_656
Mg3 Mg2 Mg1 59.41(2) 3_565 15_656
Mg3 Mg2 Mg1 127.89(5) 2_665 15_656
Sb2 Mg2 Mg1 78.06(16) 16_557 15_656
Mg2 Mg2 Mg1 131.79(6) 14_556 7_456
Mg2 Mg2 Mg1 62.79(4) 15_556 7_456
Mg3 Mg2 Mg1 127.89(5) 3_565 7_456
Mg3 Mg2 Mg1 59.41(2) 2_665 7_456
Sb2 Mg2 Mg1 78.06(16) 16_557 7_456
Mg1 Mg2 Mg1 81.86(5) 15_656 7_456
Mg2 Mg2 Mg1 60.71(5) 14_556 21_565
Mg2 Mg2 Mg1 109.66(6) 15_556 21_565
Mg3 Mg2 Mg1 58.73(2) 3_565 21_565
Mg3 Mg2 Mg1 107.83(5) 2_665 21_565
Sb2 Mg2 Mg1 108.96(19) 16_557 21_565
Mg1 Mg2 Mg1 110.08(2) 15_656 21_565
Mg1 Mg2 Mg1 166.94(5) 7_456 21_565
Mg2 Mg2 Mg1 109.66(6) 14_556 2_665
Mg2 Mg2 Mg1 60.71(5) 15_556 2_665
Mg3 Mg2 Mg1 107.83(5) 3_565 2_665
Mg3 Mg2 Mg1 58.73(2) 2_665 2_665
Sb2 Mg2 Mg1 108.96(19) 16_557 2_665
Mg1 Mg2 Mg1 166.94(5) 15_656 2_665
Mg1 Mg2 Mg1 110.08(2) 7_456 2_665
Mg1 Mg2 Mg1 57.56(5) 21_565 2_665
Mg2 Mg2 Sb2 59.31(2) 14_556 4_554
Mg2 Mg2 Sb2 59.31(2) 15_556 4_554
Mg3 Mg2 Sb2 116.32(6) 3_565 4_554
Mg3 Mg2 Sb2 116.32(6) 2_665 4_554
Sb2 Mg2 Sb2 38.7(4) 16_557 4_554
Mg1 Mg2 Sb2 107.04(15) 15_656 4_554
Mg1 Mg2 Sb2 107.04(15) 7_456 4_554
Mg1 Mg2 Sb2 75.19(17) 21_565 4_554
Mg1 Mg2 Sb2 75.19(17) 2_665 4_554
Mg2 Mg2 Sb1 113.89(3) 14_556 13_666
Mg2 Mg2 Sb1 113.89(3) 15_556 13_666
Mg3 Mg2 Sb1 60.11(2) 3_565 13_666
Mg3 Mg2 Sb1 60.11(2) 2_665 13_666
Sb2 Mg2 Sb1 173.4(2) 16_557 13_666
Mg1 Mg2 Sb1 106.77(5) 15_656 13_666
Mg1 Mg2 Sb1 106.77(5) 7_456 13_666
Mg1 Mg2 Sb1 65.43(5) 21_565 13_666
Mg1 Mg2 Sb1 65.43(5) 2_665 13_666
Sb2 Mg2 Sb1 134.7(2) 4_554 13_666
Mg2 Mg2 La2 72.54(3) 14_556 .
Mg2 Mg2 La2 72.54(3) 15_556 .
Mg3 Mg2 La2 116.22(2) 3_565 .
Mg3 Mg2 La2 116.22(2) 2_665 .
Sb2 Mg2 La2 22.8(2) 16_557 .
Mg1 Mg2 La2 61.80(3) 15_656 .
Mg1 Mg2 La2 61.80(3) 7_456 .
Mg1 Mg2 La2 127.97(4) 21_565 .
Mg1 Mg2 La2 127.97(4) 2_665 .
Sb2 Mg2 La2 61.5(2) 4_554 .
Sb1 Mg2 La2 163.74(5) 13_666 .
Mg2 Mg3 Mg2 180.0 15_666 3_565
Mg2 Mg3 Mg2 121.07(4) 15_666 14_566
Mg2 Mg3 Mg2 58.93(4) 3_565 14_566
Mg2 Mg3 Mg2 58.93(4) 15_666 2_665
Mg2 Mg3 Mg2 121.07(4) 3_565 2_665
Mg2 Mg3 Mg2 180.00(5) 14_566 2_665
Mg2 Mg3 Mg1 116.92(3) 15_666 .
Mg2 Mg3 Mg1 63.08(3) 3_565 .
Mg2 Mg3 Mg1 61.73(3) 14_566 .
Mg2 Mg3 Mg1 118.27(3) 2_665 .
Mg2 Mg3 Mg1 63.08(3) 15_666 13_676
Mg2 Mg3 Mg1 116.92(3) 3_565 13_676
Mg2 Mg3 Mg1 118.27(3) 14_566 13_676
Mg2 Mg3 Mg1 61.73(3) 2_665 13_676
Mg1 Mg3 Mg1 180.0 . 13_676
Mg2 Mg3 Mg1 118.27(3) 15_666 8_676
Mg2 Mg3 Mg1 61.73(3) 3_565 8_676
Mg2 Mg3 Mg1 63.08(3) 14_566 8_676
Mg2 Mg3 Mg1 116.92(3) 2_665 8_676
Mg1 Mg3 Mg1 115.72(4) . 8_676
Mg1 Mg3 Mg1 64.28(4) 13_676 8_676
Mg2 Mg3 Mg1 61.73(3) 15_666 20
Mg2 Mg3 Mg1 118.27(3) 3_565 20
Mg2 Mg3 Mg1 116.92(3) 14_566 20
Mg2 Mg3 Mg1 63.08(3) 2_665 20
Mg1 Mg3 Mg1 64.28(4) . 20
Mg1 Mg3 Mg1 115.72(4) 13_676 20
Mg1 Mg3 Mg1 180.0 8_676 20
Mg2 Mg3 Sb1 115.94(2) 15_666 13_666
Mg2 Mg3 Sb1 64.06(2) 3_565 13_666
Mg2 Mg3 Sb1 115.94(2) 14_566 13_666
Mg2 Mg3 Sb1 64.06(2) 2_665 13_666
Mg1 Mg3 Sb1 68.40(4) . 13_666
Mg1 Mg3 Sb1 111.60(4) 13_676 13_666
Mg1 Mg3 Sb1 111.60(4) 8_676 13_666
Mg1 Mg3 Sb1 68.40(4) 20 13_666
Mg2 Mg3 Sb1 64.06(2) 15_666 1_565
Mg2 Mg3 Sb1 115.94(2) 3_565 1_565
Mg2 Mg3 Sb1 64.06(2) 14_566 1_565
Mg2 Mg3 Sb1 115.94(2) 2_665 1_565
Mg1 Mg3 Sb1 111.60(4) . 1_565
Mg1 Mg3 Sb1 68.40(4) 13_676 1_565
Mg1 Mg3 Sb1 68.40(4) 8_676 1_565
Mg1 Mg3 Sb1 111.60(4) 20 1_565
Sb1 Mg3 Sb1 180.0 13_666 1_565
Mg2 Mg3 La1 114.51(2) 15_666 .
Mg2 Mg3 La1 65.49(2) 3_565 .
Mg2 Mg3 La1 114.51(2) 14_566 .
Mg2 Mg3 La1 65.49(2) 2_665 .
Mg1 Mg3 La1 118.22(2) . .
Mg1 Mg3 La1 61.78(2) 13_676 .
Mg1 Mg3 La1 61.78(2) 8_676 .
Mg1 Mg3 La1 118.22(2) 20 .
Sb1 Mg3 La1 59.71(4) 13_666 .
Sb1 Mg3 La1 120.29(4) 1_565 .
Mg2 Mg3 La1 65.49(2) 15_666 13_676
Mg2 Mg3 La1 114.51(2) 3_565 13_676
Mg2 Mg3 La1 65.49(2) 14_566 13_676
Mg2 Mg3 La1 114.51(2) 2_665 13_676
Mg1 Mg3 La1 61.78(2) . 13_676
Mg1 Mg3 La1 118.22(2) 13_676 13_676
Mg1 Mg3 La1 118.22(2) 8_676 13_676
Mg1 Mg3 La1 61.78(2) 20 13_676
Sb1 Mg3 La1 120.29(4) 13_666 13_676
Sb1 Mg3 La1 59.71(4) 1_565 13_676
La1 Mg3 La1 180.0 . 13_676
Sb3 Sb1 Sb1 0.0 . 16_557
Sb3 Sb1 Mg3 109.19(4) . 1_545
Sb1 Sb1 Mg3 109.19(4) 16_557 1_545
Sb3 Sb1 Mg3 109.19(4) . 2_765
Sb1 Sb1 Mg3 109.19(4) 16_557 2_765
Mg3 Sb1 Mg3 109.75(4) 1_545 2_765
Sb3 Sb1 Mg3 109.19(4) . 3_565
Sb1 Sb1 Mg3 109.19(4) 16_557 3_565
Mg3 Sb1 Mg3 109.75(4) 1_545 3_565
Mg3 Sb1 Mg3 109.75(4) 2_765 3_565
Sb3 Sb1 Mg2 112.33(4) . 15_656
Sb1 Sb1 Mg2 112.33(4) 16_557 15_656
Mg3 Sb1 Mg2 55.827(15) 1_545 15_656
Mg3 Sb1 Mg2 55.827(15) 2_765 15_656
Mg3 Sb1 Mg2 138.48(8) 3_565 15_656
Sb3 Sb1 Mg2 112.33(4) . 14_556
Sb1 Sb1 Mg2 112.33(4) 16_557 14_556
Mg3 Sb1 Mg2 55.827(15) 1_545 14_556
Mg3 Sb1 Mg2 138.48(8) 2_765 14_556
Mg3 Sb1 Mg2 55.827(15) 3_565 14_556
Mg2 Sb1 Mg2 106.46(5) 15_656 14_556
Sb3 Sb1 Mg2 112.33(4) . 13_666
Sb1 Sb1 Mg2 112.33(4) 16_557 13_666
Mg3 Sb1 Mg2 138.48(8) 1_545 13_666
Mg3 Sb1 Mg2 55.827(15) 2_765 13_666
Mg3 Sb1 Mg2 55.827(15) 3_565 13_666
Mg2 Sb1 Mg2 106.46(5) 15_656 13_666
Mg2 Sb1 Mg2 106.46(5) 14_556 13_666
Sb3 Sb1 Mg1 64.26(3) . 7_556
Sb1 Sb1 Mg1 64.26(3) 16_557 7_556
Mg3 Sb1 Mg1 97.39(2) 1_545 7_556
Mg3 Sb1 Mg1 54.067(16) 2_765 7_556
Mg3 Sb1 Mg1 152.43(3) 3_565 7_556
Mg2 Sb1 Mg1 55.71(2) 15_656 7_556
Mg2 Sb1 Mg1 151.59(2) 14_556 7_556
Mg2 Sb1 Mg1 100.30(2) 13_666 7_556
Sb3 Sb1 Mg1 64.26(3) . 14_556
Sb1 Sb1 Mg1 64.26(3) 16_557 14_556
Mg3 Sb1 Mg1 152.43(3) 1_545 14_556
Mg3 Sb1 Mg1 54.067(16) 2_765 14_556
Mg3 Sb1 Mg1 97.39(2) 3_565 14_556
Mg2 Sb1 Mg1 100.30(2) 15_656 14_556
Mg2 Sb1 Mg1 151.59(2) 14_556 14_556
Mg2 Sb1 Mg1 55.71(2) 13_666 14_556
Mg1 Sb1 Mg1 55.20(4) 7_556 14_556
Sb3 Sb1 Mg1 64.26(3) . 13_666
Sb1 Sb1 Mg1 64.26(3) 16_557 13_666
Mg3 Sb1 Mg1 54.067(16) 1_545 13_666
Mg3 Sb1 Mg1 97.39(2) 2_765 13_666
Mg3 Sb1 Mg1 152.43(3) 3_565 13_666
Mg2 Sb1 Mg1 55.71(2) 15_656 13_666
Mg2 Sb1 Mg1 100.30(2) 14_556 13_666
Mg2 Sb1 Mg1 151.59(2) 13_666 13_666
Mg1 Sb1 Mg1 51.87(4) 7_556 13_666
Mg1 Sb1 Mg1 102.54(4) 14_556 13_666
Sb3 Sb1 Mg1 64.26(3) . 8_666
Sb1 Sb1 Mg1 64.26(3) 16_557 8_666
Mg3 Sb1 Mg1 54.067(16) 1_545 8_666
Mg3 Sb1 Mg1 152.43(3) 2_765 8_666
Mg3 Sb1 Mg1 97.39(2) 3_565 8_666
Mg2 Sb1 Mg1 100.30(2) 15_656 8_666
Mg2 Sb1 Mg1 55.71(2) 14_556 8_666
Mg2 Sb1 Mg1 151.59(2) 13_666 8_666
Mg1 Sb1 Mg1 102.54(4) 7_556 8_666
Mg1 Sb1 Mg1 128.48(7) 14_556 8_666
Mg1 Sb1 Mg1 55.20(4) 13_666 8_666
La2 Sb2 Sb2 180.0 . 13_557
La2 Sb2 Sb2 0.000(1) . 16_557
Sb2 Sb2 Sb2 180.0 13_557 16_557
La2 Sb2 Mg2 105.8(2) . 16_557
Sb2 Sb2 Mg2 74.2(2) 13_557 16_557
Sb2 Sb2 Mg2 105.8(2) 16_557 16_557
La2 Sb2 Mg2 105.8(2) . 17_557
Sb2 Sb2 Mg2 74.2(2) 13_557 17_557
Sb2 Sb2 Mg2 105.8(2) 16_557 17_557
Mg2 Sb2 Mg2 112.90(18) 16_557 17_557
La2 Sb2 Mg2 105.8(2) . 18_557
Sb2 Sb2 Mg2 74.2(2) 13_557 18_557
Sb2 Sb2 Mg2 105.8(2) 16_557 18_557
Mg2 Sb2 Mg2 112.90(18) 16_557 18_557
Mg2 Sb2 Mg2 112.90(18) 17_557 18_557
La2 Sb2 Mg2 112.9(2) . 5
Sb2 Sb2 Mg2 67.06(19) 13_557 5
Sb2 Sb2 Mg2 112.9(2) 16_557 5
Mg2 Sb2 Mg2 56.70(8) 16_557 5
Mg2 Sb2 Mg2 141.3(4) 17_557 5
Mg2 Sb2 Mg2 56.70(8) 18_557 5
La2 Sb2 Mg2 112.9(2) . 4
Sb2 Sb2 Mg2 67.06(19) 13_557 4
Sb2 Sb2 Mg2 112.9(2) 16_557 4
Mg2 Sb2 Mg2 141.3(4) 16_557 4
Mg2 Sb2 Mg2 56.70(8) 17_557 4
Mg2 Sb2 Mg2 56.70(8) 18_557 4
Mg2 Sb2 Mg2 105.8(2) 5 4
La2 Sb2 Mg2 112.9(2) . 6
Sb2 Sb2 Mg2 67.1(2) 13_557 6
Sb2 Sb2 Mg2 112.9(2) 16_557 6
Mg2 Sb2 Mg2 56.70(8) 16_557 6
Mg2 Sb2 Mg2 56.70(8) 17_557 6
Mg2 Sb2 Mg2 141.3(4) 18_557 6
Mg2 Sb2 Mg2 105.8(2) 5 6
Mg2 Sb2 Mg2 105.8(2) 4 6
La2 Sb2 La2 180.0 . 13_557
Sb2 Sb2 La2 0.000(3) 13_557 13_557
Sb2 Sb2 La2 180.0 16_557 13_557
Mg2 Sb2 La2 74.2(2) 16_557 13_557
Mg2 Sb2 La2 74.2(2) 17_557 13_557
Mg2 Sb2 La2 74.2(2) 18_557 13_557
Mg2 Sb2 La2 67.1(2) 5 13_557
Mg2 Sb2 La2 67.1(2) 4 13_557
Mg2 Sb2 La2 67.1(2) 6 13_557
Sb1 Sb3 Sb1 180.0 . 16_557
Sb1 Sb3 Mg1 90.0 . 13_666
Sb1 Sb3 Mg1 90.0 16_557 13_666
Sb1 Sb3 Mg1 90.0 . 7_556
Sb1 Sb3 Mg1 90.0 16_557 7_556
Mg1 Sb3 Mg1 58.10(4) 13_666 7_556
Sb1 Sb3 Mg1 90.000(1) . 14_556
Sb1 Sb3 Mg1 90.000(1) 16_557 14_556
Mg1 Sb3 Mg1 120.0 13_666 14_556
Mg1 Sb3 Mg1 61.90(4) 7_556 14_556
Sb1 Sb3 Mg1 90.000(1) . 8_666
Sb1 Sb3 Mg1 90.000(1) 16_557 8_666
Mg1 Sb3 Mg1 61.90(4) 13_666 8_666
Mg1 Sb3 Mg1 120.0 7_556 8_666
Mg1 Sb3 Mg1 178.10(4) 14_556 8_666
Sb1 Sb3 Mg1 90.0 . 15_656
Sb1 Sb3 Mg1 90.0 16_557 15_656
Mg1 Sb3 Mg1 120.0 13_666 15_656
Mg1 Sb3 Mg1 178.10(4) 7_556 15_656
Mg1 Sb3 Mg1 120.0 14_556 15_656
Mg1 Sb3 Mg1 58.10(4) 8_666 15_656
Sb1 Sb3 Mg1 90.0 . 9_656
Sb1 Sb3 Mg1 90.0 16_557 9_656
Mg1 Sb3 Mg1 178.10(4) 13_666 9_656
Mg1 Sb3 Mg1 120.0 7_556 9_656
Mg1 Sb3 Mg1 58.10(4) 14_556 9_656
Mg1 Sb3 Mg1 120.0 8_666 9_656
Mg1 Sb3 Mg1 61.90(4) 15_656 9_656

loop_
_geom_bond_atom_site_label_1
_geom_bond_atom_site_label_2
_geom_bond_distance
_geom_bond_site_symmetry_2
La1 Sb1 3.607(2) 4_665
La1 Sb1 3.607(2) 13_666
La1 Mg1 3.6722(13) 14_456
La1 Mg1 3.6722(13) 8_676
La1 Mg1 3.6722(13) 13_676
La1 Mg1 3.6722(13) 7_456
La1 Mg1 3.6722(13) 15_656
La1 Mg1 3.6722(13) 9_656
La1 Mg2 3.8511(13) .
La1 Mg2 3.8511(12) 18_567
La1 Mg2 3.8511(12) 3_565
La1 Mg2 3.8511(13) 17_667
La2 Sb2 1.522(12) .
La2 Sb2 1.522(12) 16_557
La2 Mg1 3.5856(13) 15_656
La2 Mg1 3.5856(13) 9_546
La2 Mg1 3.5856(13) 8_666
La2 Mg1 3.5856(13) 14_446
La2 Mg1 3.5856(13) 7_456
La2 Mg1 3.5856(13) 13_566
La2 Sb2 3.605(12) 4_554
La2 Sb2 3.605(12) 13_557
La2 Mg2 3.7766(13) 2
La2 Mg2 3.7766(13) 16_557
Mg1 Mg3 3.0477(7) .
Mg1 Mg3 3.0477(7) 4_674
Mg1 Mg1 3.061(3) 19_665
Mg1 Mg2 3.1181(14) 14_566
Mg1 Mg2 3.1181(14) 5_564
Mg1 Sb3 3.1525(15) 13_666
Mg1 Mg2 3.1795(13) 18_566
Mg1 Mg2 3.1795(13) 3_565
Mg1 Mg1 3.243(3) 20
Mg1 Sb1 3.4998(17) 4_664
Mg1 Sb1 3.4998(17) 13_666
Mg1 La2 3.5856(13) 13_566
Mg2 Mg2 2.9810(13) 14_556
Mg2 Mg2 2.9810(13) 15_556
Mg2 Mg3 3.0303(6) 3_565
Mg2 Mg3 3.0303(6) 2_665
Mg2 Sb2 3.067(3) 16_557
Mg2 Mg1 3.1181(14) 15_656
Mg2 Mg1 3.1181(14) 7_456
Mg2 Mg1 3.1795(13) 21_565
Mg2 Mg1 3.1795(13) 2_665
Mg2 Sb2 3.205(5) 4_554
Mg2 Sb1 3.2936(15) 13_666
Mg3 Mg2 3.0303(7) 15_666
Mg3 Mg2 3.0303(7) 3_565
Mg3 Mg2 3.0303(6) 14_566
Mg3 Mg2 3.0303(6) 2_665
Mg3 Mg1 3.0477(7) 13_676
Mg3 Mg1 3.0477(7) 8_676
Mg3 Mg1 3.0477(7) 20
Mg3 Sb1 3.1756(7) 13_666
Mg3 Sb1 3.1756(7) 1_565
Mg3 La1 3.94560(6) 13_676
Sb1 Sb3 1.520(2) .
Sb1 Sb1 3.040(4) 16_557
Sb1 Mg3 3.1756(7) 1_545
Sb1 Mg3 3.1756(7) 2_765
Sb1 Mg3 3.1756(7) 3_565
Sb1 Mg2 3.2936(15) 15_656
Sb1 Mg2 3.2936(15) 14_556
Sb1 Mg2 3.2936(15) 13_666
Sb1 Mg1 3.4997(17) 7_556
Sb1 Mg1 3.4997(17) 14_556
Sb1 Mg1 3.4997(17) 13_666
Sb1 Mg1 3.4997(17) 8_666
Sb2 Sb2 2.08(2) 13_557
Sb2 Sb2 3.04(2) 16_557
Sb2 Mg2 3.067(3) 16_557
Sb2 Mg2 3.067(3) 17_557
Sb2 Mg2 3.067(3) 18_557
Sb2 Mg2 3.205(5) 5
Sb2 Mg2 3.205(5) 4
Sb2 Mg2 3.205(5) 6
Sb2 La2 3.605(12) 13_557
Sb3 Sb1 1.520(2) 16_557
Sb3 Mg1 3.1524(15) 13_666
Sb3 Mg1 3.1524(15) 7_556
Sb3 Mg1 3.1524(16) 14_556
Sb3 Mg1 3.1524(16) 8_666
Sb3 Mg1 3.1524(15) 15_656
Sb3 Mg1 3.1524(15) 9_656

loop_
_publcif_info_datablock.id
_publcif_info_datablock.publ_exptl
_publcif_info_datablock.publ_geom
_publcif_info_datablock.structure
{c8d81f0b-2bab-4dd3-b8cd-5c1115024801} y y y

loop_
_publcif_info_exptl_table_extra_item
sin_theta_over_lambda_max

loop_
_publcif_info_tables.block_id
_publcif_info_tables.reference_item
{c8d81f0b-2bab-4dd3-b8cd-5c1115024801} '_publcif_info_datablock.publ_exptl'
